data_7156671
loop_
_publ_author_name
'Kowalczyk-Dworak, Dorota'
'Albrecht, \/Lukasz'

_publ_section_title
;
 \a,\b-Unsaturated butenolides in an organocatalytic doubly annulative
 cascade for the preparation of 3,4-dihydrocoumarins.
;
_journal_issue 10
_journal_name_full 'Organic &amp; biomolecular chemistry'
_journal_page_first 2624
_journal_page_last 2628
_journal_paper_doi 10.1039/c9ob00068b
_journal_volume 17
_journal_year 2019
_chemical_absolute_configuration ad
_chemical_formula_moiety 'C28 H23 N O5, C H2 Cl2'
_chemical_formula_sum 'C29 H25 Cl2 N O5'
_chemical_formula_weight 538.40
_chemical_name_systematic
;
(2R,3R,3aR,9bR)-3a-(2-oxo-2-phenylethyl)-3-phenyl-3,3a,4',5'-tetrahydro-1H,2'H-spiro[chromeno[4,3-b]pyrrole-2,3'-furan]-2',4(9bH)-dione
;
_space_group_IT_number 4
_space_group_name_Hall 'P 2yb'
_space_group_name_H-M_alt 'P 1 21 1'
_symmetry_cell_setting monoclinic
_symmetry_Int_Tables_number 4
_symmetry_space_group_name_Hall 'P 2yb'
_symmetry_space_group_name_H-M 'P 1 21 1'
_audit_update_record
;
2019-01-08 deposited with the CCDC.
2019-02-05 downloaded from the CCDC.
;
_cell_angle_alpha 90
_cell_angle_beta 95.055(1)
_cell_angle_gamma 90
_cell_formula_units_Z 4
_cell_length_a 11.4706(1)
_cell_length_b 12.9944(1)
_cell_length_c 17.0882(1)
_cell_measurement_reflns_used 79041
_cell_measurement_temperature 100.0(1)
_cell_measurement_theta_max 79.211
_cell_measurement_theta_min 3.867
_cell_volume 2537.15(3)
_diffrn_ambient_environment N~2~
_diffrn_ambient_temperature 100.0(1)
_diffrn_detector 'CCD plate'
_diffrn_detector_type 'Pilatus 300K'
_diffrn_measured_fraction_theta_full 1.000
_diffrn_measured_fraction_theta_max 1.000
_diffrn_measurement_device 'four-circle diffractometer'
_diffrn_measurement_device_type 'XtaLAB Synergy, Dualflex, Pilatus 300K'
_diffrn_measurement_method '\w scans'
_diffrn_radiation_monochromator mirror
_diffrn_radiation_probe x-ray
_diffrn_radiation_type 'Cu K\a'
_diffrn_radiation_wavelength 1.54184
_diffrn_reflns_av_R_equivalents 0.0358
_diffrn_reflns_av_sigmaI/netI 0.0161
_diffrn_reflns_av_unetI/netI 0.0043
_diffrn_reflns_limit_h_max 13
_diffrn_reflns_limit_h_min -13
_diffrn_reflns_limit_k_max 15
_diffrn_reflns_limit_k_min -15
_diffrn_reflns_limit_l_max 20
_diffrn_reflns_limit_l_min -20
_diffrn_reflns_number 16588
_diffrn_reflns_reduction_process
;
;
_diffrn_reflns_theta_full 66.59
_diffrn_reflns_theta_max 66.59
_diffrn_reflns_theta_min 3.87
_diffrn_source 'micro-focus sealed X-ray tube'
_diffrn_source_type 'PhotonJet (Cu) X-ray Source'
_exptl_absorpt_coefficient_mu 2.648
_exptl_absorpt_correction_T_max 1.000
_exptl_absorpt_correction_T_min 0.190
_exptl_absorpt_correction_type gaussian
_exptl_absorpt_process_details
;
CrysAlisPro 1.171.39.16b (Rigaku Oxford Diffraction, 2015)
Numerical absorption correction based on gaussian integration over
            a multifaceted crystal model
Empirical absorption correction using spherical harmonics,
 implemented in SCALE3 ABSPACK scaling algorithm.
;
_exptl_crystal_colour Colourless
_exptl_crystal_density_diffrn 1.410
_exptl_crystal_density_method 'Not Measured'
_exptl_crystal_description Plate
_exptl_crystal_F_000 1120
_exptl_crystal_size_max 0.505
_exptl_crystal_size_mid 0.226
_exptl_crystal_size_min 0.066
_refine_diff_density_max 0.523
_refine_diff_density_min -0.428
_refine_diff_density_rms 0.043
_refine_ls_abs_structure_details 'Flack (1983)'
_refine_ls_abs_structure_Flack 0.017(4)
_refine_ls_extinction_coef 0.0009(2)
_refine_ls_extinction_expression FC^*^=KFC[1+0.001XFC^2^\L^3^/SIN(2\Q)]^-1/4^
_refine_ls_extinction_method 'shelxl-2018/3 (sheldrick 2018)'
_refine_ls_goodness_of_fit_ref 0.907
_refine_ls_hydrogen_treatment mixed
_refine_ls_matrix_type full
_refine_ls_number_parameters 677
_refine_ls_number_reflns 16588
_refine_ls_number_restraints 1
_refine_ls_restrained_S_all 0.907
_refine_ls_R_factor_all 0.0319
_refine_ls_R_factor_gt 0.0317
_refine_ls_shift/su_max 0.000
_refine_ls_shift/su_mean 0.000
_refine_ls_structure_factor_coef Fsqd
_refine_ls_weighting_details 'W=1/[\S^2^(FO^2^)+(0.0551P)^2^+1.1668P] WHERE P=(FO^2^+2FC^2^)/3'
_refine_ls_weighting_scheme calc
_refine_ls_wR_factor_gt 0.0866
_refine_ls_wR_factor_ref 0.0867
_reflns_number_gt 16469
_reflns_number_total 16588
_reflns_threshold_expression I>2\s(I)
_cod_data_source_file c9ob00068b2.cif
_cod_data_source_block dk260
_cod_depositor_comments 'Adding full bibliography for 7156671.cif.'
_cod_original_sg_symbol_H-M 'P 21'
_cod_database_code 7156671
_exptl_absorpt_empirical_details
;
Empirical correction (ABSPACK) includes:
- Absorption correction using spherical harmonics
- Frame scaling
- Detector area scaling
;

loop_
_space_group_symop_id
_space_group_symop_operation_xyz
1 x,y,z
2 -x,1/2+y,-z

loop_
_atom_site_aniso_label
_atom_site_aniso_U_11
_atom_site_aniso_U_22
_atom_site_aniso_U_33
_atom_site_aniso_U_23
_atom_site_aniso_U_13
_atom_site_aniso_U_12
Cl1 0.0360(5) 0.0449(5) 0.0370(5) -0.0064(4) 0.0046(4) -0.0030(4)
Cl2 0.0479(6) 0.0418(5) 0.0402(5) -0.0083(4) -0.0102(4) 0.0025(4)
Cl3 0.0713(9) 0.0466(7) 0.1061(12) -0.0380(7) -0.0117(8) 0.0121(6)
Cl4 0.0649(7) 0.0441(6) 0.0534(7) -0.0022(5) -0.0180(6) 0.0256(6)
O1 0.0152(11) 0.0236(11) 0.0274(12) 0.0018(10) 0.0036(9) 0.0060(9)
O2 0.0195(11) 0.0175(10) 0.0155(10) 0.0028(8) -0.0003(8) 0.0035(9)
O3 0.0245(12) 0.0185(11) 0.0150(10) 0.0021(8) 0.0088(9) -0.0002(9)
O4 0.0350(13) 0.0152(11) 0.0221(12) 0.0032(9) 0.0095(10) 0.0008(10)
O5 0.0282(12) 0.0235(11) 0.0123(11) -0.0012(9) -0.0005(9) 0.0053(10)
N1 0.0150(13) 0.0129(11) 0.0102(12) -0.0005(9) 0.0017(10) -0.0026(10)
C1 0.0122(13) 0.0113(13) 0.0114(13) -0.0008(11) 0.0020(11) 0.0003(11)
C2 0.0182(15) 0.0109(13) 0.0153(14) -0.0018(11) -0.0009(12) 0.0005(11)
C3 0.0219(16) 0.0161(14) 0.0142(14) 0.0003(12) 0.0049(12) 0.0000(12)
C4 0.0136(14) 0.0163(14) 0.0107(13) -0.0002(11) 0.0032(11) 0.0003(11)
C5 0.0117(13) 0.0136(14) 0.0116(13) 0.0001(11) 0.0021(11) -0.0011(11)
O6 0.0128(11) 0.0224(11) 0.0258(12) 0.0003(9) 0.0015(9) -0.0040(9)
C6 0.0158(14) 0.0119(13) 0.0117(13) -0.0001(11) 0.0008(11) 0.0004(11)
O7 0.0210(12) 0.0188(11) 0.0321(13) 0.0082(10) 0.0025(10) -0.0048(9)
C7 0.0159(14) 0.0116(14) 0.0100(13) -0.0001(10) -0.0002(11) 0.0006(11)
O8 0.0161(10) 0.0148(10) 0.0140(10) 0.0006(8) -0.0017(8) 0.0008(8)
C8 0.0167(14) 0.0174(14) 0.0080(13) -0.0035(11) -0.0025(11) 0.0014(12)
O9 0.0194(11) 0.0134(10) 0.0191(11) 0.0008(9) -0.0010(8) -0.0025(9)
C9 0.0187(15) 0.0175(14) 0.0135(14) -0.0042(11) -0.0026(12) 0.0015(12)
C10 0.0212(16) 0.0247(16) 0.0189(15) -0.0094(13) -0.0051(13) 0.0080(14)
O10 0.0162(11) 0.0258(11) 0.0149(11) 0.0067(9) 0.0008(9) -0.0020(9)
C11 0.0222(16) 0.0359(19) 0.0161(15) -0.0065(14) 0.0012(13) 0.0110(15)
C12 0.0210(16) 0.0333(18) 0.0157(15) -0.0004(13) 0.0053(12) 0.0021(14)
C13 0.0185(14) 0.0182(14) 0.0121(13) -0.0018(12) -0.0008(11) 0.0024(12)
C14 0.0192(15) 0.0168(15) 0.0119(14) -0.0016(12) 0.0020(12) -0.0024(12)
C15 0.0159(15) 0.0133(13) 0.0122(14) -0.0008(11) 0.0013(11) 0.0023(11)
C16 0.0226(16) 0.0129(13) 0.0123(14) 0.0048(11) 0.0019(12) -0.0006(12)
C17 0.0221(16) 0.0163(14) 0.0145(14) 0.0075(12) 0.0000(12) -0.0013(12)
C18 0.0244(17) 0.0256(17) 0.0209(16) 0.0074(13) -0.0024(14) -0.0002(14)
C19 0.0216(17) 0.037(2) 0.0319(19) 0.0129(16) -0.0055(15) -0.0005(15)
C20 0.0205(17) 0.0329(19) 0.040(2) 0.0180(16) 0.0052(15) 0.0093(15)
C21 0.0282(18) 0.0283(18) 0.0294(18) 0.0067(15) 0.0097(15) 0.0069(15)
C22 0.0211(16) 0.0206(15) 0.0198(16) 0.0058(12) 0.0029(13) 0.0019(13)
C23 0.0185(14) 0.0102(13) 0.0116(13) 0.0015(11) 0.0012(11) -0.0028(11)
C24 0.0213(16) 0.0179(15) 0.0225(16) -0.0036(13) 0.0026(13) -0.0038(13)
C25 0.0213(16) 0.0230(17) 0.0311(18) -0.0012(14) 0.0009(14) -0.0097(14)
C26 0.0340(19) 0.0146(15) 0.0204(16) -0.0027(12) -0.0046(14) -0.0055(13)
C27 0.0293(17) 0.0131(14) 0.0140(14) 0.0004(12) 0.0020(13) 0.0014(13)
C28 0.0174(15) 0.0149(14) 0.0133(14) 0.0012(11) 0.0002(11) 0.0013(12)
N31 0.0146(12) 0.0126(12) 0.0124(12) 0.0016(9) 0.0022(9) 0.0018(10)
C31 0.0108(13) 0.0150(14) 0.0124(14) 0.0004(11) 0.0011(11) -0.0003(11)
C32 0.0164(15) 0.0170(14) 0.0162(14) -0.0011(12) 0.0053(12) -0.0029(12)
C33 0.0216(16) 0.0216(16) 0.0256(17) 0.0089(14) 0.0018(13) 0.0008(13)
C34 0.0174(14) 0.0182(14) 0.0126(13) 0.0040(12) 0.0023(11) 0.0016(12)
C35 0.0100(13) 0.0146(13) 0.0116(14) 0.0014(11) 0.0011(11) -0.0011(11)
C36 0.0113(14) 0.0153(14) 0.0117(14) 0.0014(11) 0.0013(11) -0.0006(11)
C37 0.0113(13) 0.0118(13) 0.0121(13) 0.0008(11) 0.0023(11) -0.0006(11)
C38 0.0125(14) 0.0178(14) 0.0087(13) 0.0014(11) 0.0030(11) -0.0012(11)
C39 0.0215(15) 0.0182(15) 0.0163(15) -0.0001(12) 0.0012(12) -0.0008(13)
C40 0.0223(16) 0.0258(16) 0.0177(15) -0.0042(13) -0.0022(13) -0.0073(13)
C41 0.0155(15) 0.0287(17) 0.0135(14) 0.0006(13) -0.0030(12) -0.0005(13)
C42 0.0132(14) 0.0204(15) 0.0136(14) 0.0025(12) 0.0024(11) 0.0027(12)
C43 0.0123(13) 0.0178(14) 0.0098(13) -0.0011(11) 0.0037(11) -0.0029(11)
C44 0.0101(13) 0.0167(15) 0.0118(13) 0.0019(12) 0.0025(11) 0.0008(12)
C45 0.0102(13) 0.0148(14) 0.0115(14) 0.0009(11) 0.0011(11) -0.0013(11)
C46 0.0140(14) 0.0102(13) 0.0155(15) -0.0006(11) 0.0023(12) -0.0020(11)
C47 0.0143(14) 0.0111(13) 0.0178(15) -0.0027(11) 0.0032(11) -0.0011(11)
C48 0.0198(16) 0.0198(15) 0.0163(15) -0.0006(12) 0.0041(12) 0.0008(13)
C49 0.0201(16) 0.0267(17) 0.0258(17) 0.0012(14) 0.0121(13) -0.0004(14)
C50 0.0116(15) 0.0303(18) 0.0316(19) -0.0045(15) 0.0047(13) -0.0004(13)
C51 0.0175(16) 0.0246(16) 0.0212(16) -0.0029(13) -0.0013(13) 0.0038(13)
C52 0.0158(14) 0.0150(14) 0.0162(15) 0.0006(11) 0.0015(12) -0.0005(12)
C53 0.0164(14) 0.0144(13) 0.0127(14) 0.0010(11) 0.0044(11) -0.0048(11)
C54 0.0208(15) 0.0170(14) 0.0173(15) -0.0012(12) 0.0045(12) 0.0004(12)
C55 0.0320(19) 0.0182(15) 0.0247(17) -0.0017(13) 0.0117(14) 0.0022(14)
C56 0.039(2) 0.0204(16) 0.0153(15) -0.0054(13) 0.0085(14) -0.0086(14)
C57 0.0275(17) 0.0261(17) 0.0134(15) -0.0015(13) 0.0021(13) -0.0089(14)
C58 0.0187(15) 0.0205(15) 0.0152(15) 0.0017(12) 0.0044(12) -0.0020(12)
C29 0.036(2) 0.0210(17) 0.046(2) -0.0028(16) 0.0078(17) -0.0054(16)
C59 0.034(2) 0.0309(19) 0.037(2) 0.0132(16) 0.0095(16) 0.0085(16)

loop_
_atom_site_label
_atom_site_type_symbol
_atom_site_thermal_displace_type
_atom_site_fract_x
_atom_site_fract_y
_atom_site_fract_z
_atom_site_occupancy
_atom_site_U_iso_or_equiv
_atom_site_calc_flag
_atom_site_refinement_flags
Cl1 Cl Uani 0.48199(9) 0.95841(8) 0.68016(6) 1.000 0.0392(3) d .
Cl2 Cl Uani 0.24591(10) 1.03086(8) 0.63419(6) 1.000 0.0441(3) d .
Cl3 Cl Uani 0.11728(14) 0.86787(10) 0.48189(11) 1.000 0.0758(6) d .
Cl4 Cl Uani -0.06354(12) 0.75724(9) 0.38587(7) 1.000 0.0555(4) d .
O1 O Uani 0.53143(19) 0.40459(17) 0.83095(14) 1.000 0.0220(7) d .
O2 O Uani 0.40863(19) 0.36388(16) 0.91992(12) 1.000 0.0176(6) d .
O3 O Uani 0.4132(2) 0.57542(17) 0.58681(12) 1.000 0.0189(6) d .
O4 O Uani 0.3139(2) 0.71118(17) 0.61606(14) 1.000 0.0237(7) d .
O5 O Uani 0.1006(2) 0.57048(17) 0.57198(12) 1.000 0.0215(7) d .
N1 N Uani 0.2693(2) 0.39532(19) 0.75489(14) 1.000 0.0127(7) d .
C1 C Uani 0.3273(2) 0.4658(2) 0.81420(16) 1.000 0.0116(8) d .
C2 C Uani 0.4346(3) 0.4094(2) 0.85373(17) 1.000 0.0149(8) d .
C3 C Uani 0.2865(3) 0.3853(2) 0.93381(18) 1.000 0.0172(8) d .
C4 C Uani 0.2549(3) 0.4808(2) 0.88438(16) 1.000 0.0134(8) d .
C5 C Uani 0.3680(2) 0.5584(2) 0.76603(16) 1.000 0.0122(8) d .
O6 O Uani 1.03465(19) 0.32482(17) 0.81667(13) 1.000 0.0204(7) d .
C6 C Uani 0.2778(3) 0.5608(2) 0.69211(17) 1.000 0.0132(8) d .
O7 O Uani 0.9245(2) 0.44859(18) 0.75793(14) 1.000 0.0240(7) d .
C7 C Uani 0.2660(3) 0.4437(2) 0.67669(16) 1.000 0.0126(8) d .
O8 O Uani 0.87064(18) 0.04081(16) 0.95942(12) 1.000 0.0152(6) d .
C8 C Uani 0.3632(3) 0.4034(2) 0.63090(16) 1.000 0.0143(8) d .
O9 O Uani 0.75548(18) -0.03009(16) 0.86547(12) 1.000 0.0175(6) d .
C9 C Uani 0.3858(3) 0.2981(2) 0.62653(18) 1.000 0.0168(8) d .
C10 C Uani 0.4713(3) 0.2603(3) 0.58113(19) 1.000 0.0220(9) d .
O10 O Uani 0.60565(19) 0.08611(17) 0.97065(12) 1.000 0.0190(6) d .
C11 C Uani 0.5378(3) 0.3275(3) 0.54051(19) 1.000 0.0248(10) d .
C12 C Uani 0.5181(3) 0.4331(3) 0.54450(19) 1.000 0.0231(9) d .
C13 C Uani 0.4302(3) 0.4684(2) 0.58890(17) 1.000 0.0164(8) d .
C14 C Uani 0.3324(3) 0.6213(2) 0.62875(17) 1.000 0.0159(8) d .
C15 C Uani 0.1602(3) 0.6096(2) 0.70594(17) 1.000 0.0138(8) d .
C16 C Uani 0.0739(3) 0.6095(2) 0.63300(17) 1.000 0.0159(8) d .
C17 C Uani -0.0435(3) 0.6575(2) 0.63701(18) 1.000 0.0177(8) d .
C18 C Uani -0.1289(3) 0.6411(3) 0.5747(2) 1.000 0.0239(10) d .
C19 C Uani -0.2397(3) 0.6827(3) 0.5757(2) 1.000 0.0306(11) d .
C20 C Uani -0.2675(3) 0.7423(3) 0.6397(2) 1.000 0.0310(11) d .
C21 C Uani -0.1833(3) 0.7598(3) 0.7013(2) 1.000 0.0282(10) d .
C22 C Uani -0.0724(3) 0.7175(2) 0.70036(19) 1.000 0.0204(9) d .
C23 C Uani 0.4006(3) 0.6575(2) 0.80964(17) 1.000 0.0134(8) d .
C24 C Uani 0.5177(3) 0.6886(2) 0.81293(19) 1.000 0.0205(9) d .
C25 C Uani 0.5562(3) 0.7765(3) 0.8535(2) 1.000 0.0252(10) d .
C26 C Uani 0.4781(3) 0.8356(2) 0.89131(19) 1.000 0.0234(10) d .
C27 C Uani 0.3613(3) 0.8065(2) 0.88812(18) 1.000 0.0188(9) d .
C28 C Uani 0.3224(3) 0.7180(2) 0.84821(17) 1.000 0.0153(8) d .
N31 N Uani 0.7813(2) 0.33695(19) 0.87482(14) 1.000 0.0131(7) d .
C31 C Uani 0.8196(2) 0.3040(2) 0.79751(17) 1.000 0.0127(8) d .
C32 C Uani 0.9393(3) 0.3559(2) 0.79252(17) 1.000 0.0163(8) d .
C33 C Uani 0.8004(3) 0.4649(3) 0.7328(2) 1.000 0.0230(9) d .
C34 C Uani 0.7483(3) 0.3569(2) 0.72921(17) 1.000 0.0160(8) d .
C35 C Uani 0.8313(2) 0.1847(2) 0.80214(16) 1.000 0.0121(8) d .
C36 C Uani 0.7493(3) 0.1544(2) 0.86719(17) 1.000 0.0128(8) d .
C37 C Uani 0.7728(2) 0.2448(2) 0.92466(16) 1.000 0.0117(8) d .
C38 C Uani 0.8800(2) 0.2274(2) 0.98100(16) 1.000 0.0129(8) d .
C39 C Uani 0.9391(3) 0.3073(2) 1.02148(18) 1.000 0.0187(9) d .
C40 C Uani 1.0312(3) 0.2889(3) 1.07806(19) 1.000 0.0222(9) d .
C41 C Uani 1.0636(3) 0.1878(3) 1.09632(18) 1.000 0.0195(9) d .
C42 C Uani 1.0066(3) 0.1068(2) 1.05732(17) 1.000 0.0157(8) d .
C43 C Uani 0.9179(3) 0.1279(2) 0.99893(17) 1.000 0.0131(8) d .
C44 C Uani 0.7880(2) 0.0487(2) 0.89666(16) 1.000 0.0128(8) d .
C45 C Uani 0.6181(2) 0.1476(2) 0.84063(17) 1.000 0.0122(8) d .
C46 C Uani 0.5517(3) 0.1134(2) 0.90937(17) 1.000 0.0132(8) d .
C47 C Uani 0.4215(3) 0.1091(2) 0.90108(18) 1.000 0.0143(8) d .
C48 C Uani 0.3665(3) 0.0725(2) 0.96531(18) 1.000 0.0185(9) d .
C49 C Uani 0.2460(3) 0.0644(3) 0.9603(2) 1.000 0.0236(10) d .
C50 C Uani 0.1796(3) 0.0943(3) 0.8925(2) 1.000 0.0243(10) d .
C51 C Uani 0.2334(3) 0.1321(3) 0.8290(2) 1.000 0.0213(9) d .
C52 C Uani 0.3550(3) 0.1389(2) 0.83307(18) 1.000 0.0157(8) d .
C53 C Uani 0.8214(3) 0.1226(2) 0.72668(17) 1.000 0.0143(8) d .
C54 C Uani 0.9150(3) 0.0600(2) 0.71098(18) 1.000 0.0182(8) d .
C55 C Uani 0.9109(3) -0.0006(3) 0.6431(2) 1.000 0.0244(10) d .
C56 C Uani 0.8117(3) 0.0008(3) 0.59054(19) 1.000 0.0245(10) d .
C57 C Uani 0.7181(3) 0.0626(3) 0.60577(18) 1.000 0.0223(9) d .
C58 C Uani 0.7225(3) 0.1232(2) 0.67326(18) 1.000 0.0180(9) d .
C29 C Uani 0.3316(3) 0.9368(3) 0.6883(3) 1.000 0.0341(11) d .
C59 C Uani 0.0691(3) 0.7488(3) 0.4444(2) 1.000 0.0336(11) d .
H1 H Uiso 0.197(4) 0.379(3) 0.765(2) 1.000 0.023(10) d .
H3A H Uiso 0.27909 0.39882 0.99016 1.000 0.0210 c RU
H3B H Uiso 0.23534 0.32665 0.91671 1.000 0.0210 c RU
H4A H Uiso 0.27763 0.54463 0.91350 1.000 0.0160 c RU
H4B H Uiso 0.17013 0.48309 0.86758 1.000 0.0160 c RU
H5 H Uiso 0.44251 0.53468 0.74569 1.000 0.0150 c RU
H7 H Uiso 0.18873 0.42921 0.64690 1.000 0.0150 c RU
H9 H Uiso 0.34204 0.25131 0.65506 1.000 0.0200 c RU
H10 H Uiso 0.48402 0.18827 0.57798 1.000 0.0260 c RU
H11 H Uiso 0.59673 0.30164 0.51005 1.000 0.0300 c RU
H12 H Uiso 0.56367 0.48003 0.51745 1.000 0.0280 c RU
H15A H Uiso 0.12540 0.57158 0.74840 1.000 0.0170 c RU
H15B H Uiso 0.17346 0.68142 0.72381 1.000 0.0170 c RU
H18 H Uiso -0.11055 0.60084 0.53104 1.000 0.0290 c RU
H19 H Uiso -0.29697 0.67084 0.53306 1.000 0.0370 c RU
H20 H Uiso -0.34368 0.77069 0.64080 1.000 0.0370 c RU
H21 H Uiso -0.20159 0.80093 0.74454 1.000 0.0340 c RU
H22 H Uiso -0.01546 0.72940 0.74323 1.000 0.0250 c RU
H24 H Uiso 0.57193 0.64868 0.78690 1.000 0.0250 c RU
H25 H Uiso 0.63621 0.79607 0.85519 1.000 0.0300 c RU
H26 H Uiso 0.50415 0.89565 0.91931 1.000 0.0280 c RU
H27 H Uiso 0.30730 0.84751 0.91349 1.000 0.0230 c RU
H28 H Uiso 0.24245 0.69849 0.84709 1.000 0.0180 c RU
H31 H Uiso 0.713(4) 0.369(3) 0.868(2) 1.000 0.015(9) d .
H33A H Uiso 0.79069 0.49846 0.68064 1.000 0.0280 c RU
H33B H Uiso 0.76279 0.50809 0.77113 1.000 0.0280 c RU
H34A H Uiso 0.75951 0.32290 0.67856 1.000 0.0190 c RU
H34B H Uiso 0.66390 0.35801 0.73717 1.000 0.0190 c RU
H35 H Uiso 0.91255 0.17188 0.82635 1.000 0.0140 c RU
H37 H Uiso 0.70355 0.25292 0.95578 1.000 0.0140 c RU
H39 H Uiso 0.91591 0.37625 1.01012 1.000 0.0220 c RU
H40 H Uiso 1.07167 0.34466 1.10407 1.000 0.0270 c RU
H41 H Uiso 1.12528 0.17453 1.13585 1.000 0.0230 c RU
H42 H Uiso 1.02762 0.03774 1.07021 1.000 0.0190 c RU
H45A H Uiso 0.58906 0.21558 0.82149 1.000 0.0150 c RU
H45B H Uiso 0.60519 0.09760 0.79698 1.000 0.0150 c RU
H48 H Uiso 0.41174 0.05330 1.01226 1.000 0.0220 c RU
H49 H Uiso 0.20858 0.03816 1.00357 1.000 0.0280 c RU
H50 H Uiso 0.09672 0.08880 0.88955 1.000 0.0290 c RU
H51 H Uiso 0.18758 0.15336 0.78279 1.000 0.0260 c RU
H52 H Uiso 0.39226 0.16392 0.78937 1.000 0.0190 c RU
H54 H Uiso 0.98294 0.05841 0.74701 1.000 0.0220 c RU
H55 H Uiso 0.97577 -0.04249 0.63306 1.000 0.0290 c RU
H56 H Uiso 0.80799 -0.04032 0.54444 1.000 0.0290 c RU
H57 H Uiso 0.65005 0.06376 0.56982 1.000 0.0270 c RU
H58 H Uiso 0.65759 0.16530 0.68286 1.000 0.0220 c RU
H29A H Uiso 0.31562 0.93979 0.74428 1.000 0.0410 c RU
H29B H Uiso 0.30986 0.86735 0.66811 1.000 0.0410 c RU
H59A H Uiso 0.12937 0.71953 0.41284 1.000 0.0400 c RU
H59B H Uiso 0.05949 0.70121 0.48864 1.000 0.0400 c RU

loop_
_atom_type_symbol
_atom_type_description
_atom_type_scat_dispersion_real
_atom_type_scat_dispersion_imag
_atom_type_scat_source
C C 0.0181 0.0091 ' International Tables Vol C Tables 4.2.6.8 and 6.1.1.4'
H H 0.0000 0.0000 ' International Tables Vol C Tables 4.2.6.8 and 6.1.1.4'
Cl Cl 0.3639 0.7018 ' International Tables Vol C Tables 4.2.6.8 and 6.1.1.4'
N N 0.0311 0.0180 ' International Tables Vol C Tables 4.2.6.8 and 6.1.1.4'
O O 0.0492 0.0322 ' International Tables Vol C Tables 4.2.6.8 and 6.1.1.4'

loop_
_geom_angle_atom_site_label_1
_geom_angle_atom_site_label_2
_geom_angle_atom_site_label_3
_geom_angle
C2 O2 C3 109.9(2)
C13 O3 C14 121.4(2)
C1 N1 C7 109.3(2)
N1 C1 C2 107.5(2)
N1 C1 C4 111.9(2)
N1 C1 C5 104.8(2)
C2 C1 C4 100.7(2)
C2 C1 C5 109.6(2)
C4 C1 C5 121.7(2)
C1 N1 H1 113(2)
C7 N1 H1 109(2)
O1 C2 O2 122.0(3)
O1 C2 C1 127.3(3)
O2 C2 C1 110.8(3)
O2 C3 C4 104.4(2)
C1 C4 C3 102.2(2)
C6 C5 C23 119.8(2)
C1 C5 C23 118.0(2)
C1 C5 C6 103.6(2)
C5 C6 C7 99.2(2)
C7 C6 C14 115.0(2)
C5 C6 C14 107.6(3)
C5 C6 C15 114.5(2)
C14 C6 C15 108.7(2)
C7 C6 C15 111.7(3)
N1 C7 C8 111.1(2)
N1 C7 C6 105.7(2)
C6 C7 C8 111.8(3)
C32 O7 C33 109.9(3)
C7 C8 C13 121.7(2)
C9 C8 C13 117.1(3)
C7 C8 C9 121.1(3)
C43 O8 C44 121.8(2)
C8 C9 C10 121.3(3)
C9 C10 C11 120.2(3)
C10 C11 C12 119.8(3)
C11 C12 C13 118.7(3)
C8 C13 C12 122.9(3)
O3 C13 C12 114.7(3)
O3 C13 C8 122.4(3)
O3 C14 O4 116.7(3)
O4 C14 C6 123.7(3)
O3 C14 C6 119.5(2)
C6 C15 C16 113.1(2)
C15 C16 C17 119.1(3)
O5 C16 C15 120.3(3)
O5 C16 C17 120.5(3)
C16 C17 C18 118.4(3)
C18 C17 C22 118.5(3)
C16 C17 C22 123.1(3)
C17 C18 C19 120.9(3)
C18 C19 C20 119.9(3)
C19 C20 C21 119.6(3)
C20 C21 C22 120.4(3)
C17 C22 C21 120.7(3)
C5 C23 C24 117.3(3)
C5 C23 C28 124.5(3)
C24 C23 C28 118.1(3)
C23 C24 C25 121.3(3)
C24 C25 C26 120.0(3)
C25 C26 C27 119.5(3)
C26 C27 C28 120.8(3)
C23 C28 C27 120.3(3)
C4 C3 H3A 111.00
O2 C3 H3A 111.00
O2 C3 H3B 111.00
H3A C3 H3B 109.00
C4 C3 H3B 111.00
C1 C4 H4B 111.00
C3 C4 H4A 111.00
H4A C4 H4B 109.00
C3 C4 H4B 111.00
C1 C4 H4A 111.00
C1 C5 H5 105.00
C23 C5 H5 105.00
C6 C5 H5 105.00
C6 C7 H7 109.00
N1 C7 H7 109.00
C8 C7 H7 109.00
C10 C9 H9 119.00
C8 C9 H9 119.00
C11 C10 H10 120.00
C9 C10 H10 120.00
C10 C11 H11 120.00
C12 C11 H11 120.00
C13 C12 H12 121.00
C11 C12 H12 121.00
C16 C15 H15A 109.00
C6 C15 H15A 109.00
C6 C15 H15B 109.00
H15A C15 H15B 108.00
C16 C15 H15B 109.00
C19 C18 H18 120.00
C17 C18 H18 120.00
C18 C19 H19 120.00
C20 C19 H19 120.00
C19 C20 H20 120.00
C21 C20 H20 120.00
C20 C21 H21 120.00
C22 C21 H21 120.00
C21 C22 H22 120.00
C17 C22 H22 120.00
C23 C24 H24 119.00
C25 C24 H24 119.00
C24 C25 H25 120.00
C26 C25 H25 120.00
C27 C26 H26 120.00
C25 C26 H26 120.00
C26 C27 H27 120.00
C28 C27 H27 120.00
C27 C28 H28 120.00
C23 C28 H28 120.00
C31 N31 C37 108.5(2)
N31 C31 C32 104.9(2)
N31 C31 C34 111.6(2)
N31 C31 C35 105.8(2)
C32 C31 C34 100.4(2)
C32 C31 C35 111.5(2)
C34 C31 C35 121.6(2)
C31 N31 H31 110(2)
C37 N31 H31 111(3)
O6 C32 O7 121.8(3)
O6 C32 C31 128.5(2)
O7 C32 C31 109.8(3)
O7 C33 C34 104.2(3)
C31 C34 C33 101.6(2)
C36 C35 C53 117.7(2)
C31 C35 C53 119.1(2)
C31 C35 C36 103.4(2)
C35 C36 C37 100.3(2)
C37 C36 C44 116.7(2)
C35 C36 C44 106.7(2)
C35 C36 C45 116.0(2)
C44 C36 C45 107.3(2)
C37 C36 C45 110.1(2)
N31 C37 C38 113.4(2)
N31 C37 C36 105.5(2)
C36 C37 C38 112.3(2)
C37 C38 C43 120.1(2)
C37 C38 C39 122.6(2)
C39 C38 C43 117.1(3)
C38 C39 C40 121.7(3)
C39 C40 C41 119.3(3)
C40 C41 C42 120.4(3)
C41 C42 C43 118.9(3)
O8 C43 C38 123.0(3)
O8 C43 C42 114.5(2)
C38 C43 C42 122.5(3)
O8 C44 O9 116.8(2)
O9 C44 C36 123.8(2)
O8 C44 C36 119.3(2)
C36 C45 C46 109.4(2)
O10 C46 C45 119.8(3)
O10 C46 C47 119.9(3)
C45 C46 C47 120.3(2)
C46 C47 C48 117.2(3)
C48 C47 C52 120.0(3)
C46 C47 C52 122.8(3)
C47 C48 C49 119.7(3)
C48 C49 C50 120.3(3)
C49 C50 C51 120.3(3)
C50 C51 C52 119.8(3)
C47 C52 C51 119.9(3)
C35 C53 C54 118.3(3)
C54 C53 C58 118.4(3)
C35 C53 C58 123.4(3)
C53 C54 C55 121.2(3)
C54 C55 C56 119.7(3)
C55 C56 C57 119.5(3)
C56 C57 C58 120.8(3)
C53 C58 C57 120.5(3)
O7 C33 H33A 111.00
O7 C33 H33B 111.00
C34 C33 H33A 111.00
C34 C33 H33B 111.00
H33A C33 H33B 109.00
C31 C34 H34A 111.00
C31 C34 H34B 111.00
C33 C34 H34A 111.00
C33 C34 H34B 111.00
H34A C34 H34B 109.00
C31 C35 H35 105.00
C36 C35 H35 105.00
C53 C35 H35 105.00
N31 C37 H37 108.00
C36 C37 H37 108.00
C38 C37 H37 108.00
C38 C39 H39 119.00
C40 C39 H39 119.00
C39 C40 H40 120.00
C41 C40 H40 120.00
C40 C41 H41 120.00
C42 C41 H41 120.00
C41 C42 H42 121.00
C43 C42 H42 121.00
C36 C45 H45A 110.00
C36 C45 H45B 110.00
C46 C45 H45A 110.00
C46 C45 H45B 110.00
H45A C45 H45B 108.00
C47 C48 H48 120.00
C49 C48 H48 120.00
C48 C49 H49 120.00
C50 C49 H49 120.00
C49 C50 H50 120.00
C51 C50 H50 120.00
C50 C51 H51 120.00
C52 C51 H51 120.00
C47 C52 H52 120.00
C51 C52 H52 120.00
C53 C54 H54 119.00
C55 C54 H54 119.00
C54 C55 H55 120.00
C56 C55 H55 120.00
C55 C56 H56 120.00
C57 C56 H56 120.00
C56 C57 H57 120.00
C58 C57 H57 120.00
C53 C58 H58 120.00
C57 C58 H58 120.00
Cl1 C29 Cl2 110.5(2)
Cl1 C29 H29A 110.00
Cl1 C29 H29B 110.00
Cl2 C29 H29A 110.00
Cl2 C29 H29B 110.00
H29A C29 H29B 108.00
Cl3 C59 Cl4 112.7(2)
Cl3 C59 H59A 109.00
Cl3 C59 H59B 109.00
Cl4 C59 H59A 109.00
Cl4 C59 H59B 109.00
H59A C59 H59B 108.00

loop_
_geom_bond_atom_site_label_1
_geom_bond_atom_site_label_2
_geom_bond_distance
Cl1 C29 1.765(4)
Cl2 C29 1.776(4)
Cl3 C59 1.746(4)
Cl4 C59 1.749(4)
O1 C2 1.211(4)
O2 C2 1.333(4)
O2 C3 1.468(4)
O3 C13 1.404(3)
O3 C14 1.358(4)
O4 C14 1.203(3)
O5 C16 1.223(4)
N1 C1 1.480(4)
N1 C7 1.474(4)
C1 C5 1.553(4)
C1 C4 1.530(4)
N1 H1 0.89(5)
C1 C2 1.537(4)
C3 C4 1.527(4)
C5 C23 1.518(4)
C5 C6 1.561(4)
O6 C32 1.204(4)
C6 C15 1.528(5)
C6 C14 1.517(4)
C6 C7 1.548(4)
O7 C32 1.346(4)
C7 C8 1.511(4)
O7 C33 1.466(4)
O8 C44 1.371(3)
O8 C43 1.402(3)
C8 C13 1.384(4)
C8 C9 1.396(4)
O9 C44 1.199(3)
C9 C10 1.393(5)
O10 C46 1.221(4)
C10 C11 1.386(5)
C11 C12 1.393(5)
C12 C13 1.392(5)
C15 C16 1.522(4)
C16 C17 1.491(5)
C17 C22 1.398(4)
C17 C18 1.398(5)
C18 C19 1.383(5)
C19 C20 1.400(5)
C20 C21 1.383(5)
C21 C22 1.387(5)
C23 C28 1.400(4)
C23 C24 1.399(5)
C24 C25 1.388(5)
C25 C26 1.383(5)
C26 C27 1.389(5)
C27 C28 1.390(4)
C3 H3B 0.9900
C3 H3A 0.9900
C4 H4A 0.9900
C4 H4B 0.9900
C5 H5 1.0000
C7 H7 1.0000
C9 H9 0.9500
C10 H10 0.9500
C11 H11 0.9500
C12 H12 0.9500
C15 H15B 0.9900
C15 H15A 0.9900
C18 H18 0.9500
C19 H19 0.9500
C20 H20 0.9500
C21 H21 0.9500
C22 H22 0.9500
C24 H24 0.9500
C25 H25 0.9500
C26 H26 0.9500
C27 H27 0.9500
C28 H28 0.9500
N31 C37 1.478(4)
N31 C31 1.491(4)
N31 H31 0.89(4)
C31 C35 1.557(4)
C31 C32 1.539(4)
C31 C34 1.528(4)
C33 C34 1.525(5)
C35 C53 1.517(4)
C35 C36 1.568(4)
C36 C44 1.516(4)
C36 C37 1.540(4)
C36 C45 1.536(4)
C37 C38 1.510(4)
C38 C39 1.391(4)
C38 C43 1.390(4)
C39 C40 1.389(5)
C40 C41 1.393(5)
C41 C42 1.379(5)
C42 C43 1.388(4)
C45 C46 1.522(4)
C46 C47 1.489(5)
C47 C48 1.397(4)
C47 C52 1.388(4)
C48 C49 1.381(5)
C49 C50 1.385(5)
C50 C51 1.385(5)
C51 C52 1.393(5)
C53 C58 1.392(5)
C53 C54 1.392(4)
C54 C55 1.399(5)
C55 C56 1.386(5)
C56 C57 1.384(5)
C57 C58 1.394(4)
C33 H33B 0.9900
C33 H33A 0.9900
C34 H34B 0.9900
C34 H34A 0.9900
C35 H35 1.0000
C37 H37 1.0000
C39 H39 0.9500
C40 H40 0.9500
C41 H41 0.9500
C42 H42 0.9500
C45 H45A 0.9900
C45 H45B 0.9900
C48 H48 0.9500
C49 H49 0.9500
C50 H50 0.9500
C51 H51 0.9500
C52 H52 0.9500
C54 H54 0.9500
C55 H55 0.9500
C56 H56 0.9500
C57 H57 0.9500
C58 H58 0.9500
C29 H29B 0.9900
C29 H29A 0.9900
C59 H59A 0.9900
C59 H59B 0.9900

loop_
_geom_hbond_atom_site_label_D
_geom_hbond_atom_site_label_H
_geom_hbond_atom_site_label_A
_geom_hbond_distance_DH
_geom_hbond_distance_HA
_geom_hbond_distance_DA
_geom_hbond_angle_DHA
_geom_hbond_site_symmetry_A
N1 H1 O6 0.89(5) 2.24(4) 3.114(3) 167(3) 1_455
N31 H31 O1 0.89(4) 2.17(4) 3.028(3) 162(4) .
C4 H4A O10 0.9900 2.3500 3.142(4) 136.00 2_657
C7 H7 Cl4 1.0000 2.6900 3.460(3) 134.00 2_546
C29 H29B O4 0.9900 2.2200 3.181(5) 164.00 .
C34 H34B O1 0.9900 2.3800 3.218(4) 142.00 .
C40 H40 O9 0.9500 2.5800 3.469(4) 156.00 2_757
C45 H45A O1 0.9900 2.5500 3.484(3) 157.00 .
C59 H59B O5 0.9900 2.2400 3.180(4) 158.00 .

loop_
_geom_torsion_atom_site_label_1
_geom_torsion_atom_site_label_2
_geom_torsion_atom_site_label_3
_geom_torsion_atom_site_label_4
_geom_torsion
C3 O2 C2 O1 178.3(3)
C3 O2 C2 C1 -1.4(3)
C2 O2 C3 C4 -20.2(3)
C14 O3 C13 C8 2.6(4)
C14 O3 C13 C12 -178.4(3)
C13 O3 C14 O4 -171.2(3)
C13 O3 C14 C6 13.3(4)
C7 N1 C1 C2 -120.6(2)
C7 N1 C1 C4 129.8(2)
C7 N1 C1 C5 -4.0(3)
C1 N1 C7 C6 -22.2(3)
C1 N1 C7 C8 99.3(3)
N1 C1 C2 O1 85.2(3)
N1 C1 C2 O2 -95.1(3)
C4 C1 C2 O1 -157.6(3)
C4 C1 C2 O2 22.1(3)
C5 C1 C2 O1 -28.1(4)
C5 C1 C2 O2 151.6(2)
N1 C1 C4 C3 81.6(3)
C2 C1 C4 C3 -32.3(3)
C5 C1 C4 C3 -153.5(2)
N1 C1 C5 C6 28.3(2)
N1 C1 C5 C23 163.4(2)
C2 C1 C5 C6 143.3(2)
C2 C1 C5 C23 -81.6(3)
C4 C1 C5 C6 -99.8(3)
C4 C1 C5 C23 35.3(3)
O2 C3 C4 C1 32.9(3)
C1 C5 C6 C7 -40.0(3)
C1 C5 C6 C14 -160.1(2)
C1 C5 C6 C15 79.0(3)
C23 C5 C6 C7 -174.1(2)
C23 C5 C6 C14 65.8(3)
C23 C5 C6 C15 -55.1(3)
C1 C5 C23 C24 114.0(3)
C1 C5 C23 C28 -64.3(4)
C6 C5 C23 C24 -118.2(3)
C6 C5 C23 C28 63.5(4)
C5 C6 C7 N1 38.2(3)
C5 C6 C7 C8 -82.9(3)
C14 C6 C7 N1 152.6(3)
C14 C6 C7 C8 31.6(4)
C15 C6 C7 N1 -82.9(3)
C15 C6 C7 C8 156.1(2)
C5 C6 C14 O3 78.5(3)
C5 C6 C14 O4 -96.6(4)
C7 C6 C14 O3 -30.9(4)
C7 C6 C14 O4 153.9(3)
C15 C6 C14 O3 -157.0(3)
C15 C6 C14 O4 27.9(4)
C5 C6 C15 C16 -179.3(2)
C7 C6 C15 C16 -67.6(3)
C14 C6 C15 C16 60.4(3)
N1 C7 C8 C9 46.9(4)
N1 C7 C8 C13 -135.9(3)
C6 C7 C8 C9 164.7(3)
C6 C7 C8 C13 -18.1(4)
C33 O7 C32 C31 -3.5(3)
C32 O7 C33 C34 -20.1(3)
C33 O7 C32 O6 178.6(3)
C7 C8 C9 C10 176.7(3)
C13 C8 C9 C10 -0.7(5)
C9 C8 C13 C12 -0.9(5)
C44 O8 C43 C42 -175.5(3)
C43 O8 C44 O9 178.0(3)
C43 O8 C44 C36 2.1(4)
C7 C8 C13 C12 -178.2(3)
C9 C8 C13 O3 178.0(3)
C7 C8 C13 O3 0.7(5)
C44 O8 C43 C38 4.1(4)
C8 C9 C10 C11 1.4(5)
C9 C10 C11 C12 -0.7(5)
C10 C11 C12 C13 -0.8(5)
C11 C12 C13 C8 1.6(5)
C11 C12 C13 O3 -177.4(3)
C6 C15 C16 O5 1.8(4)
C6 C15 C16 C17 -178.2(2)
O5 C16 C17 C18 11.1(4)
O5 C16 C17 C22 -169.3(3)
C15 C16 C17 C18 -168.8(3)
C15 C16 C17 C22 10.7(4)
C16 C17 C18 C19 179.2(3)
C18 C17 C22 C21 0.0(5)
C22 C17 C18 C19 -0.3(5)
C16 C17 C22 C21 -179.6(3)
C17 C18 C19 C20 0.1(6)
C18 C19 C20 C21 0.5(6)
C19 C20 C21 C22 -0.9(6)
C20 C21 C22 C17 0.6(5)
C5 C23 C24 C25 -178.1(3)
C28 C23 C24 C25 0.4(4)
C5 C23 C28 C27 178.6(3)
C24 C23 C28 C27 0.3(4)
C23 C24 C25 C26 -0.4(5)
C24 C25 C26 C27 -0.2(5)
C25 C26 C27 C28 0.8(5)
C26 C27 C28 C23 -0.9(4)
C37 N31 C31 C32 -116.6(2)
C37 N31 C31 C34 135.6(2)
C37 N31 C31 C35 1.4(2)
C31 N31 C37 C36 -26.1(3)
C31 N31 C37 C38 97.2(2)
N31 C31 C32 O6 87.2(3)
N31 C31 C32 O7 -90.6(3)
C34 C31 C32 O6 -157.0(3)
C34 C31 C32 O7 25.2(3)
C35 C31 C32 O6 -26.8(4)
C35 C31 C32 O7 155.4(2)
N31 C31 C34 C33 75.4(3)
C32 C31 C34 C33 -35.3(3)
C35 C31 C34 C33 -158.7(2)
N31 C31 C35 C36 23.2(2)
N31 C31 C35 C53 156.0(2)
C32 C31 C35 C36 136.7(2)
C32 C31 C35 C53 -90.6(3)
C34 C31 C35 C36 -105.3(3)
C34 C31 C35 C53 27.4(4)
O7 C33 C34 C31 34.9(3)
C31 C35 C36 C37 -37.6(2)
C31 C35 C36 C44 -159.7(2)
C31 C35 C36 C45 81.0(3)
C53 C35 C36 C37 -171.2(2)
C53 C35 C36 C44 66.8(3)
C53 C35 C36 C45 -52.6(3)
C31 C35 C53 C54 121.9(3)
C31 C35 C53 C58 -59.7(4)
C36 C35 C53 C54 -111.9(3)
C36 C35 C53 C58 66.6(4)
C35 C36 C37 N31 39.3(2)
C35 C36 C37 C38 -84.7(2)
C44 C36 C37 N31 154.0(2)
C44 C36 C37 C38 29.9(3)
C45 C36 C37 N31 -83.5(2)
C45 C36 C37 C38 152.5(2)
C35 C36 C44 O8 91.1(3)
C35 C36 C44 O9 -84.4(3)
C37 C36 C44 O8 -19.9(4)
C37 C36 C44 O9 164.5(3)
C45 C36 C44 O8 -144.0(2)
C45 C36 C44 O9 40.5(4)
C35 C36 C45 C46 177.7(2)
C37 C36 C45 C46 -69.3(3)
C44 C36 C45 C46 58.7(3)
N31 C37 C38 C39 40.6(4)
N31 C37 C38 C43 -144.5(3)
C36 C37 C38 C39 160.1(3)
C36 C37 C38 C43 -25.0(3)
C37 C38 C39 C40 174.3(3)
C43 C38 C39 C40 -0.7(4)
C37 C38 C43 O8 8.7(4)
C37 C38 C43 C42 -171.8(3)
C39 C38 C43 O8 -176.2(3)
C39 C38 C43 C42 3.3(4)
C38 C39 C40 C41 -1.6(5)
C39 C40 C41 C42 1.5(5)
C40 C41 C42 C43 1.0(5)
C41 C42 C43 O8 176.1(3)
C41 C42 C43 C38 -3.5(5)
C36 C45 C46 O10 -7.6(3)
C36 C45 C46 C47 174.9(2)
O10 C46 C47 C48 -0.4(4)
O10 C46 C47 C52 -180.0(3)
C45 C46 C47 C48 177.1(2)
C45 C46 C47 C52 -2.4(4)
C46 C47 C48 C49 -178.4(3)
C52 C47 C48 C49 1.2(4)
C46 C47 C52 C51 179.5(3)
C48 C47 C52 C51 -0.1(4)
C47 C48 C49 C50 -1.3(5)
C48 C49 C50 C51 0.3(6)
C49 C50 C51 C52 0.8(6)
C50 C51 C52 C47 -0.9(5)
C35 C53 C54 C55 178.9(3)
C58 C53 C54 C55 0.4(4)
C35 C53 C58 C57 -178.6(3)
C54 C53 C58 C57 -0.2(4)
C53 C54 C55 C56 -0.5(5)
C54 C55 C56 C57 0.3(5)
C55 C56 C57 C58 -0.1(5)
C56 C57 C58 C53 0.0(5)
